data_1577428
loop_
_publ_author_name
'Yamazaki, Yasuomi'
'Wang, Qiubo'
'Tanabe, Yoshiaki'
'Nishibayashi, Yoshiaki'

_publ_section_title
;
 Visible-Light-Driven Ruthenium-Catalyzed Hydrogenation of Manganese
 Nitride Complexes to Ammonia under Ambient Conditions
;
_journal_name_full 'Chemical Science'
_journal_paper_doi 10.1039/D6SC02866G
_journal_year 2026
_chemical_formula_moiety 'C78 H118 Mn2 N4 O4'
_chemical_formula_sum 'C78 H118 Mn2 N4 O4'
_chemical_formula_weight 1285.69
_chemical_properties_physical Air-sensitive,Oxygen-sensitive
_space_group_crystal_system triclinic
_space_group_IT_number 2
_space_group_name_Hall '-P 1'
_space_group_name_H-M_alt 'P -1'
_atom_sites_solution_hydrogens geom
_atom_sites_solution_primary direct
_atom_sites_solution_secondary difmap
_audit_update_record
;
2026-06-10 deposited with the CCDC.	2026-06-19 downloaded from the CCDC.
;
_cell_angle_alpha 78.090(3)
_cell_angle_beta 79.223(3)
_cell_angle_gamma 86.702(3)
_cell_formula_units_Z 2
_cell_length_a 14.5819(6)
_cell_length_b 15.3597(7)
_cell_length_c 17.0815(6)
_cell_measurement_reflns_used 11148
_cell_measurement_temperature 93
_cell_measurement_theta_max 28.55
_cell_measurement_theta_min 1.95
_cell_volume 3676.7(3)
_computing_cell_refinement 'CrysAlisPro 1.171.44.147a (Rigaku OD, 2026)'
_computing_data_collection 'CrysAlisPro system (CCD 43.130a 64-bit (release 05-07-2024))'
_computing_data_reduction 'CrysAlisPro 1.171.44.147a (Rigaku OD, 2026)'
_computing_molecular_graphics 'CrystalStructure 4.3'
_computing_publication_material 'CrystalStructure 4.3 (Rigaku, 2019)'
_computing_structure_refinement 'SHELXL Version 2016/6 (Sheldrick, 2008)'
_computing_structure_solution 'SHELXT Version 2014/5 (Sheldrick, 2014)'
_diffrn_ambient_temperature 93
_diffrn_detector_area_resol_mean 10.000
_diffrn_measured_fraction_theta_full 0.996
_diffrn_measured_fraction_theta_max 0.996
_diffrn_measurement_device_type 'Rigaku XtaLAB Synergy'
_diffrn_measurement_method \w
_diffrn_radiation_type 'Mo K\a'
_diffrn_radiation_wavelength 0.71073
_diffrn_reflns_av_R_equivalents 0.0798
_diffrn_reflns_av_unetI/netI 0.0728
_diffrn_reflns_Laue_measured_fraction_full 0.996
_diffrn_reflns_Laue_measured_fraction_max 0.996
_diffrn_reflns_limit_h_max 17
_diffrn_reflns_limit_h_min -17
_diffrn_reflns_limit_k_max 18
_diffrn_reflns_limit_k_min -18
_diffrn_reflns_limit_l_max 20
_diffrn_reflns_limit_l_min -20
_diffrn_reflns_number 51522
_diffrn_reflns_point_group_measured_fraction_full 0.996
_diffrn_reflns_point_group_measured_fraction_max 0.996
_diffrn_reflns_theta_full 24.999
_diffrn_reflns_theta_max 24.999
_diffrn_reflns_theta_min 1.945
_diffrn_standards_number 0
_exptl_absorpt_coefficient_mu 0.393
_exptl_absorpt_correction_T_max 0.967
_exptl_absorpt_correction_T_min 0.635
_exptl_absorpt_correction_type gaussian
_exptl_absorpt_process_details
;
CrysAlisPro 1.171.44.147a (Rigaku Oxford Diffraction, 2026)
Numerical absorption correction based on gaussian integration over
a multifaceted crystal model
Empirical absorption correction using spherical harmonics,
implemented in SCALE3 ABSPACK scaling algorithm.
;
_exptl_crystal_colour orange
_exptl_crystal_density_diffrn 1.161
_exptl_crystal_density_method 'not measured'
_exptl_crystal_description needle
_exptl_crystal_F_000 1392.00
_exptl_crystal_recrystallization_method 'Re-crystallisation from solvent: hexane'
_exptl_crystal_size_max 0.293
_exptl_crystal_size_mid 0.113
_exptl_crystal_size_min 0.086
_refine_diff_density_max 2.31
_refine_diff_density_min -0.59
_refine_ls_extinction_method none
_refine_ls_goodness_of_fit_ref 1.000
_refine_ls_hydrogen_treatment constr
_refine_ls_number_parameters 763
_refine_ls_number_reflns 12886
_refine_ls_number_restraints 522
_refine_ls_R_factor_all 0.1396
_refine_ls_R_factor_gt 0.1105
_refine_ls_shift/su_max 0.000
_refine_ls_structure_factor_coef Fsqd
_refine_ls_weighting_details 'w = 1/[\s^2^(Fo^2^)+59.1000P] where P=(Fo^2^+2Fc^2^)/3'
_refine_ls_weighting_scheme calc
_refine_ls_wR_factor_gt 0.2478
_refine_ls_wR_factor_ref 0.2617
_reflns_Friedel_coverage 0.000
_reflns_number_gt 9608
_reflns_number_total 12886
_reflns_threshold_expression F^2^>2.0\s(F^2^)
_cod_data_source_file d6sc02866g2.cif
_cod_data_source_block Complex4
_cod_database_code 1577428

loop_
_space_group_symop_id
_space_group_symop_operation_xyz
1 +X,+Y,+Z
2 -X,-Y,-Z

loop_
_atom_site_label
_atom_site_type_symbol
_atom_site_fract_x
_atom_site_fract_y
_atom_site_fract_z
_atom_site_U_iso_or_equiv
_atom_site_adp_type
_atom_site_occupancy
_atom_site_site_symmetry_order
_atom_site_calc_flag
_atom_site_refinement_flags_posn
_atom_site_refinement_flags_adp
_atom_site_refinement_flags_occupancy
_atom_site_disorder_assembly
_atom_site_disorder_group
Mn1 Mn 0.62559(7) 0.39713(7) 0.33351(6) 0.0180(3) Uani 1 1 d . . . . .
Mn2 Mn 0.59521(7) 0.36241(7) 0.16208(6) 0.0179(3) Uani 1 1 d . . . . .
O1 O 0.6849(3) 0.4358(3) 0.2060(3) 0.0172(10) Uani 1 1 d . . . . .
O2 O 0.6790(3) 0.2931(3) 0.0872(3) 0.0230(11) Uani 1 1 d . . . . .
O3 O 0.5508(3) 0.3095(3) 0.2897(3) 0.0183(10) Uani 1 1 d . . . . .
O4 O 0.6970(3) 0.3194(3) 0.4133(3) 0.0201(10) Uani 1 1 d . . . . .
N1 N 0.5176(4) 0.4930(4) 0.1441(3) 0.0208(13) Uani 1 1 d . . . . .
N2 N 0.4883(4) 0.3438(5) 0.0946(4) 0.0305(15) Uani 1 1 d . . . . .
N3 N 0.4904(4) 0.4719(4) 0.3444(3) 0.0218(13) Uani 1 1 d . . . . .
N4 N 0.6437(5) 0.5015(4) 0.3981(4) 0.0343(16) Uani 1 1 d . . . . .
C1 C 0.7121(5) 0.5183(5) 0.1742(4) 0.0187(14) Uani 1 1 d . . . . .
C2 C 0.8071(5) 0.5441(5) 0.1622(4) 0.0232(16) Uani 1 1 d . . . . .
C3 C 0.8268(5) 0.6330(5) 0.1358(5) 0.0251(16) Uani 1 1 d . . . . .
H3 H 0.890040 0.649336 0.129393 0.030 Uiso 1 1 calc R U . . .
C4 C 0.7622(5) 0.7013(5) 0.1176(5) 0.0279(17) Uani 1 1 d . . . . .
C5 C 0.6708(5) 0.6748(5) 0.1244(4) 0.0220(15) Uani 1 1 d . . . . .
H5 H 0.623985 0.718711 0.112565 0.026 Uiso 1 1 calc R U . . .
C6 C 0.6462(5) 0.5857(5) 0.1480(4) 0.0202(15) Uani 1 1 d . . . . .
C7 C 0.5513(5) 0.5663(5) 0.1406(4) 0.0214(15) Uani 1 1 d . . . . .
H7 H 0.510314 0.616327 0.131905 0.026 Uiso 1 1 calc R U . . .
C8A C 0.4203(12) 0.4792(13) 0.1371(9) 0.0289(11) Uani 0.6 1 d . U P A 1
H8A H 0.435545 0.502410 0.077138 0.035 Uiso 0.6 1 calc R U P A 1
C9A C 0.3497(15) 0.5455(13) 0.1443(12) 0.0289(11) Uani 0.6 1 d . U P A 1
H9A1 H 0.378171 0.603676 0.118094 0.035 Uiso 0.6 1 calc R U P A 1
H9A2 H 0.329934 0.546139 0.202857 0.035 Uiso 0.6 1 calc R U P A 1
C10A C 0.2649(10) 0.5396(10) 0.1105(9) 0.0289(11) Uani 0.6 1 d . U P A 1
H10A H 0.274625 0.573788 0.053842 0.035 Uiso 0.6 1 calc R U P A 1
H10B H 0.212436 0.568659 0.142087 0.035 Uiso 0.6 1 calc R U P A 1
C11A C 0.2363(9) 0.4451(9) 0.1105(9) 0.0289(11) Uani 0.6 1 d . U P A 1
H11A H 0.202672 0.418497 0.165407 0.035 Uiso 0.6 1 calc R U P A 1
H11B H 0.192655 0.448344 0.071938 0.035 Uiso 0.6 1 calc R U P A 1
C8B C 0.4304(18) 0.484(2) 0.1135(13) 0.0289(11) Uani 0.4 1 d . U P A 2
H8B H 0.456951 0.519873 0.059053 0.035 Uiso 0.4 1 calc R U P A 2
C9B C 0.353(2) 0.560(2) 0.1291(18) 0.0289(11) Uani 0.4 1 d . U P A 2
H9B1 H 0.360014 0.580656 0.178676 0.035 Uiso 0.4 1 calc R U P A 2
H9B2 H 0.363237 0.610704 0.082652 0.035 Uiso 0.4 1 calc R U P A 2
C10B C 0.2534(15) 0.5241(16) 0.1394(13) 0.0289(11) Uani 0.4 1 d . U P A 2
H10C H 0.234935 0.488086 0.194835 0.035 Uiso 0.4 1 calc R U P A 2
H10D H 0.208401 0.574593 0.131979 0.035 Uiso 0.4 1 calc R U P A 2
C11B C 0.2520(14) 0.4674(15) 0.0767(13) 0.0289(11) Uani 0.4 1 d . U P A 2
H11C H 0.270548 0.504122 0.021611 0.035 Uiso 0.4 1 calc R U P A 2
H11D H 0.187540 0.447309 0.081400 0.035 Uiso 0.4 1 calc R U P A 2
C12 C 0.3182(5) 0.3852(5) 0.0871(5) 0.0289(11) Uani 1 1 d . U . . .
H12A H 0.297564 0.322774 0.103186 0.035 Uiso 1 1 calc R U . A 1
H12B H 0.337003 0.398720 0.027188 0.035 Uiso 1 1 calc R U . A 1
C13A C 0.3993(9) 0.3928(9) 0.1229(9) 0.0289(11) Uani 0.6 1 d . U P A 1
H13A H 0.379696 0.358663 0.179640 0.035 Uiso 0.6 1 calc R U P A 1
C13B C 0.4155(13) 0.4206(14) 0.0814(14) 0.0289(11) Uani 0.4 1 d . U P A 2
H13B H 0.433450 0.446213 0.022030 0.035 Uiso 0.4 1 calc R U P A 2
C14 C 0.4939(5) 0.2905(5) 0.0458(5) 0.0275(17) Uani 1 1 d . . . . .
H14 H 0.439596 0.286672 0.023577 0.033 Uiso 1 1 calc R U . . .
C15 C 0.5725(5) 0.2350(5) 0.0201(4) 0.0238(16) Uani 1 1 d . . . . .
C16 C 0.5602(5) 0.1815(5) -0.0348(4) 0.0251(16) Uani 1 1 d . . . . .
H16 H 0.500735 0.181521 -0.049807 0.030 Uiso 1 1 calc R U . . .
C17 C 0.6306(5) 0.1293(5) -0.0673(4) 0.0254(16) Uani 1 1 d . . . . .
C18 C 0.7160(5) 0.1293(5) -0.0404(4) 0.0249(16) Uani 1 1 d . . . . .
H18 H 0.764561 0.091095 -0.059814 0.030 Uiso 1 1 calc R U . . .
C19 C 0.7347(5) 0.1801(5) 0.0118(4) 0.0237(16) Uani 1 1 d . . . . .
C20 C 0.6619(5) 0.2386(5) 0.0428(4) 0.0205(15) Uani 1 1 d . . . . .
C21 C 0.8850(5) 0.4748(5) 0.1796(4) 0.0218(15) Uani 1 1 d . . . . .
C22 C 0.8862(5) 0.4041(6) 0.1282(5) 0.0357(19) Uani 1 1 d . . . . .
H22A H 0.938102 0.361938 0.136759 0.043 Uiso 1 1 calc R U . . .
H22B H 0.894030 0.432863 0.070564 0.043 Uiso 1 1 calc R U . . .
H22C H 0.827147 0.372244 0.144151 0.043 Uiso 1 1 calc R U . . .
C23 C 0.8724(5) 0.4322(6) 0.2702(5) 0.0344(19) Uani 1 1 d . . . . .
H23A H 0.814999 0.397761 0.286067 0.041 Uiso 1 1 calc R U . . .
H23B H 0.868191 0.478874 0.302134 0.041 Uiso 1 1 calc R U . . .
H23C H 0.925928 0.392644 0.280252 0.041 Uiso 1 1 calc R U . . .
C24 C 0.9814(5) 0.5166(5) 0.1556(5) 0.0281(17) Uani 1 1 d . . . . .
H24A H 0.985083 0.560928 0.188730 0.034 Uiso 1 1 calc R U . . .
H24B H 0.991471 0.545574 0.097990 0.034 Uiso 1 1 calc R U . . .
H24C H 1.029471 0.470246 0.164662 0.034 Uiso 1 1 calc R U . . .
C25 C 0.7932(5) 0.7966(5) 0.0889(5) 0.0341(19) Uani 1 1 d . . . . .
C26 C 0.8680(7) 0.8183(6) 0.1332(6) 0.045(2) Uani 1 1 d . . . . .
H26A H 0.842357 0.811940 0.191318 0.053 Uiso 1 1 calc R U . . .
H26B H 0.888271 0.879617 0.110941 0.053 Uiso 1 1 calc R U . . .
H26C H 0.921563 0.777354 0.125771 0.053 Uiso 1 1 calc R U . . .
C27 C 0.7120(6) 0.8639(6) 0.0993(6) 0.046(2) Uani 1 1 d . . . . .
H27A H 0.677420 0.850278 0.155293 0.055 Uiso 1 1 calc R U . . .
H27B H 0.670021 0.860297 0.061537 0.055 Uiso 1 1 calc R U . . .
H27C H 0.736616 0.924142 0.087838 0.055 Uiso 1 1 calc R U . . .
C28 C 0.8357(7) 0.8116(6) -0.0030(6) 0.047(2) Uani 1 1 d . . . . .
H28A H 0.787194 0.804844 -0.033869 0.056 Uiso 1 1 calc R U . . .
H28B H 0.886091 0.767762 -0.012094 0.056 Uiso 1 1 calc R U . . .
H28C H 0.860803 0.871715 -0.021120 0.056 Uiso 1 1 calc R U . . .
C29 C 0.6215(6) 0.0758(5) -0.1314(5) 0.0291(17) Uani 1 1 d . . . . .
C30 C 0.5232(6) 0.0826(7) -0.1516(6) 0.047(2) Uani 1 1 d . . . . .
H30A H 0.521399 0.049593 -0.194646 0.056 Uiso 1 1 calc R U . . .
H30B H 0.506698 0.145220 -0.170205 0.056 Uiso 1 1 calc R U . . .
H30C H 0.478520 0.057269 -0.102922 0.056 Uiso 1 1 calc R U . . .
C31 C 0.6456(6) -0.0222(6) -0.1046(5) 0.039(2) Uani 1 1 d . . . . .
H31A H 0.708462 -0.028150 -0.091180 0.047 Uiso 1 1 calc R U . . .
H31B H 0.643579 -0.053519 -0.148716 0.047 Uiso 1 1 calc R U . . .
H31C H 0.600363 -0.048128 -0.056515 0.047 Uiso 1 1 calc R U . . .
C32 C 0.6908(6) 0.1146(6) -0.2092(5) 0.041(2) Uani 1 1 d . . . . .
H32A H 0.688072 0.080751 -0.251433 0.049 Uiso 1 1 calc R U . . .
H32B H 0.754231 0.110587 -0.197154 0.049 Uiso 1 1 calc R U . . .
H32C H 0.674172 0.177072 -0.228380 0.049 Uiso 1 1 calc R U . . .
C33 C 0.8322(5) 0.1794(5) 0.0336(4) 0.0231(16) Uani 1 1 d . . . . .
C34 C 0.8967(5) 0.1051(5) 0.0032(5) 0.0345(19) Uani 1 1 d . . . . .
H34A H 0.954509 0.101377 0.025220 0.041 Uiso 1 1 calc R U . . .
H34B H 0.911476 0.118732 -0.056358 0.041 Uiso 1 1 calc R U . . .
H34C H 0.864841 0.048027 0.021497 0.041 Uiso 1 1 calc R U . . .
C35 C 0.8259(5) 0.1618(6) 0.1270(5) 0.0322(18) Uani 1 1 d . . . . .
H35A H 0.785450 0.207282 0.149383 0.039 Uiso 1 1 calc R U . . .
H35B H 0.888411 0.163999 0.139754 0.039 Uiso 1 1 calc R U . . .
H35C H 0.799762 0.102859 0.151126 0.039 Uiso 1 1 calc R U . . .
C36 C 0.8780(5) 0.2684(5) -0.0059(5) 0.0306(18) Uani 1 1 d . . . . .
H36A H 0.937890 0.270391 0.011810 0.037 Uiso 1 1 calc R U . . .
H36B H 0.837022 0.316929 0.010218 0.037 Uiso 1 1 calc R U . . .
H36C H 0.888623 0.275201 -0.065239 0.037 Uiso 1 1 calc R U . . .
C37 C 0.4612(5) 0.2866(5) 0.3158(4) 0.0196(15) Uani 1 1 d . . . . .
C38 C 0.4328(5) 0.1995(5) 0.3202(4) 0.0253(16) Uani 1 1 d . . . . .
C39 C 0.3374(5) 0.1850(6) 0.3314(5) 0.0327(19) Uani 1 1 d . . . . .
H39 H 0.318587 0.126949 0.330986 0.039 Uiso 1 1 calc R U . . .
C40 C 0.2675(5) 0.2493(6) 0.3431(5) 0.0334(19) Uani 1 1 d . . . . .
C41 C 0.2966(5) 0.3300(5) 0.3492(5) 0.0284(17) Uani 1 1 d . . . . .
H41 H 0.250786 0.373902 0.361961 0.034 Uiso 1 1 calc R U . . .
C42 C 0.3915(5) 0.3513(5) 0.3373(4) 0.0221(15) Uani 1 1 d . . . . .
C43 C 0.4121(5) 0.4397(5) 0.3465(4) 0.0251(16) Uani 1 1 d . . . . .
H43 H 0.359611 0.478376 0.355216 0.030 Uiso 1 1 calc R U . . .
C44A C 0.4979(12) 0.5592(10) 0.3680(9) 0.0334(11) Uani 0.6 1 d . U P B 1
H44A H 0.474905 0.544807 0.428009 0.040 Uiso 0.6 1 calc R U P B 1
C44B C 0.5074(18) 0.5669(16) 0.3374(13) 0.0334(11) Uani 0.4 1 d . U P B 2
H44B H 0.552600 0.587154 0.285808 0.040 Uiso 0.4 1 calc R U P B 2
C45 C 0.4283(6) 0.6307(5) 0.3396(5) 0.0334(11) Uani 1 1 d . U . . .
H45A H 0.363975 0.610779 0.363603 0.040 Uiso 1 1 calc R U . B 1
H45B H 0.435009 0.641035 0.279621 0.040 Uiso 1 1 calc R U . B 1
C46A C 0.4454(11) 0.7174(10) 0.3652(9) 0.0334(11) Uani 0.6 1 d . U P B 1
H46A H 0.416247 0.766467 0.330024 0.040 Uiso 0.6 1 calc R U P B 1
H46B H 0.410898 0.714198 0.421404 0.040 Uiso 0.6 1 calc R U P B 1
C47A C 0.5395(10) 0.7427(9) 0.3634(9) 0.0334(11) Uani 0.6 1 d . U P B 1
H47A H 0.538284 0.788849 0.396335 0.040 Uiso 0.6 1 calc R U P B 1
H47B H 0.568564 0.768352 0.306736 0.040 Uiso 0.6 1 calc R U P B 1
C48A C 0.597(2) 0.664(2) 0.3963(13) 0.0334(11) Uani 0.6 1 d . U P B 1
H48A H 0.663329 0.681479 0.385739 0.040 Uiso 0.6 1 calc R U P B 1
H48B H 0.576985 0.647899 0.456052 0.040 Uiso 0.6 1 calc R U P B 1
C49A C 0.5927(10) 0.5844(9) 0.3632(9) 0.0334(11) Uani 0.6 1 d . U P B 1
H49A H 0.620423 0.600157 0.304108 0.040 Uiso 0.6 1 calc R U P B 1
C46B C 0.4537(18) 0.7212(16) 0.3352(13) 0.0334(11) Uani 0.4 1 d . U P B 2
H46C H 0.396694 0.759357 0.340804 0.040 Uiso 0.4 1 calc R U P B 2
H46D H 0.492969 0.744068 0.281749 0.040 Uiso 0.4 1 calc R U P B 2
C47B C 0.5098(15) 0.7244(14) 0.4064(14) 0.0334(11) Uani 0.4 1 d . U P B 2
H47C H 0.527936 0.786605 0.401686 0.040 Uiso 0.4 1 calc R U P B 2
H47D H 0.467194 0.706961 0.459125 0.040 Uiso 0.4 1 calc R U P B 2
C48B C 0.600(3) 0.664(3) 0.408(2) 0.0334(11) Uani 0.4 1 d . U P B 2
H48C H 0.627240 0.664179 0.456170 0.040 Uiso 0.4 1 calc R U P B 2
H48D H 0.646913 0.682340 0.358049 0.040 Uiso 0.4 1 calc R U P B 2
C49B C 0.5590(15) 0.5666(13) 0.4106(14) 0.0334(11) Uani 0.4 1 d . U P B 2
H49B H 0.516851 0.545232 0.463742 0.040 Uiso 0.4 1 calc R U P B 2
C50 C 0.6974(5) 0.4973(6) 0.4489(5) 0.0334(19) Uani 1 1 d . . . C 2
H50 H 0.699488 0.549138 0.470656 0.040 Uiso 1 1 calc R U . . .
C51 C 0.7567(5) 0.4227(5) 0.4781(4) 0.0214(15) Uani 1 1 d . . . . .
C52 C 0.8135(5) 0.4366(5) 0.5325(4) 0.0260(16) Uani 1 1 d . . . . .
H52 H 0.816044 0.494597 0.543139 0.031 Uiso 1 1 calc R U . . .
C53 C 0.8650(5) 0.3692(5) 0.5704(4) 0.0265(16) Uani 1 1 d . . . . .
C54 C 0.8620(5) 0.2857(5) 0.5502(4) 0.0256(16) Uani 1 1 d . . . . .
H54 H 0.898734 0.238817 0.575159 0.031 Uiso 1 1 calc R U . . .
C55 C 0.8103(5) 0.2667(5) 0.4974(4) 0.0225(15) Uani 1 1 d . . . . .
C56 C 0.7514(5) 0.3369(5) 0.4589(4) 0.0213(15) Uani 1 1 d . . . . .
C57 C 0.5039(5) 0.1214(5) 0.3175(4) 0.0257(16) Uani 1 1 d . . . . .
C58 C 0.5688(6) 0.1217(5) 0.3777(6) 0.040(2) Uani 1 1 d . . . . .
H58A H 0.531887 0.116913 0.432569 0.048 Uiso 1 1 calc R U . . .
H58B H 0.603502 0.177222 0.362729 0.048 Uiso 1 1 calc R U . . .
H58C H 0.612783 0.071046 0.376645 0.048 Uiso 1 1 calc R U . . .
C59 C 0.5609(6) 0.1271(5) 0.2318(5) 0.0337(19) Uani 1 1 d . . . . .
H59A H 0.600548 0.179403 0.217723 0.040 Uiso 1 1 calc R U . . .
H59B H 0.518433 0.132158 0.192750 0.040 Uiso 1 1 calc R U . . .
H59C H 0.600077 0.073276 0.229957 0.040 Uiso 1 1 calc R U . . .
C60 C 0.4563(6) 0.0314(5) 0.3413(5) 0.0338(19) Uani 1 1 d . . . . .
H60A H 0.417929 0.026433 0.301091 0.041 Uiso 1 1 calc R U . . .
H60B H 0.416556 0.026450 0.394988 0.041 Uiso 1 1 calc R U . . .
H60C H 0.503813 -0.016380 0.343056 0.041 Uiso 1 1 calc R U . . .
C61 C 0.1639(6) 0.2288(7) 0.3483(7) 0.0520(17) Uani 1 1 d . U . . .
C62A C 0.1461(15) 0.1329(16) 0.3968(14) 0.0520(17) Uani 0.5 1 d . U P D 1
H62A H 0.197242 0.093605 0.378250 0.078 Uiso 0.5 1 calc R U P D 1
H62B H 0.142793 0.131775 0.454858 0.078 Uiso 0.5 1 calc R U P D 1
H62C H 0.087032 0.112570 0.388114 0.078 Uiso 0.5 1 calc R U P D 1
C63A C 0.1007(12) 0.2904(13) 0.3663(14) 0.0520(17) Uani 0.5 1 d . U P D 1
H63A H 0.038254 0.269123 0.367675 0.078 Uiso 0.5 1 calc R U P D 1
H63B H 0.104762 0.302635 0.419633 0.078 Uiso 0.5 1 calc R U P D 1
H63C H 0.112374 0.345083 0.324911 0.078 Uiso 0.5 1 calc R U P D 1
C64A C 0.1571(12) 0.2097(14) 0.2542(13) 0.0520(17) Uani 0.5 1 d . U P D 1
H64A H 0.203598 0.164096 0.240329 0.078 Uiso 0.5 1 calc R U P D 1
H64B H 0.094487 0.189015 0.254954 0.078 Uiso 0.5 1 calc R U P D 1
H64C H 0.169171 0.264877 0.213627 0.078 Uiso 0.5 1 calc R U P D 1
C62B C 0.1431(15) 0.1334(16) 0.3612(14) 0.0520(17) Uani 0.5 1 d . U P D 2
H62D H 0.169142 0.100532 0.407908 0.078 Uiso 0.5 1 calc R U P D 2
H62E H 0.075356 0.125860 0.371658 0.078 Uiso 0.5 1 calc R U P D 2
H62F H 0.171127 0.110404 0.312492 0.078 Uiso 0.5 1 calc R U P D 2
C63B C 0.1050(12) 0.2660(14) 0.4297(13) 0.0520(17) Uani 0.5 1 d . U P D 2
H63D H 0.116843 0.329390 0.423623 0.078 Uiso 0.5 1 calc R U P D 2
H63E H 0.037953 0.257550 0.434038 0.078 Uiso 0.5 1 calc R U P D 2
H63F H 0.125683 0.232666 0.478955 0.078 Uiso 0.5 1 calc R U P D 2
C64B C 0.1272(12) 0.2884(14) 0.2771(13) 0.0520(17) Uani 0.5 1 d . U P D 2
H64D H 0.144175 0.350134 0.273270 0.078 Uiso 0.5 1 calc R U P D 2
H64E H 0.154915 0.268873 0.226553 0.078 Uiso 0.5 1 calc R U P D 2
H64F H 0.059145 0.284329 0.285719 0.078 Uiso 0.5 1 calc R U P D 2
C65 C 0.9234(6) 0.3815(6) 0.6340(5) 0.038(2) Uani 1 1 d . . . . .
C66 C 0.9184(8) 0.4771(7) 0.6467(7) 0.056(3) Uani 1 1 d . . . . .
H66A H 0.936409 0.517646 0.594272 0.068 Uiso 1 1 calc R U . . .
H66B H 0.961000 0.483592 0.683146 0.068 Uiso 1 1 calc R U . . .
H66C H 0.854418 0.491606 0.671037 0.068 Uiso 1 1 calc R U . . .
C67 C 1.0250(7) 0.3559(7) 0.6087(6) 0.051(3) Uani 1 1 d . . . . .
H67A H 1.029219 0.295005 0.598966 0.061 Uiso 1 1 calc R U . . .
H67B H 1.059378 0.359352 0.652040 0.061 Uiso 1 1 calc R U . . .
H67C H 1.052064 0.396853 0.558731 0.061 Uiso 1 1 calc R U . . .
C68 C 0.8832(9) 0.3197(8) 0.7157(6) 0.063(3) Uani 1 1 d . . . . .
H68A H 0.920085 0.324978 0.756853 0.076 Uiso 1 1 calc R U . . .
H68B H 0.886076 0.257912 0.708275 0.076 Uiso 1 1 calc R U . . .
H68C H 0.818174 0.337028 0.733513 0.076 Uiso 1 1 calc R U . . .
C69 C 0.8090(5) 0.1734(5) 0.4793(5) 0.0283(17) Uani 1 1 d . . . . .
C70 C 0.8336(6) 0.1743(5) 0.3877(5) 0.0300(17) Uani 1 1 d . . . . .
H70A H 0.895755 0.199132 0.366073 0.036 Uiso 1 1 calc R U . . .
H70B H 0.787407 0.211020 0.359956 0.036 Uiso 1 1 calc R U . . .
H70C H 0.833158 0.113422 0.378598 0.036 Uiso 1 1 calc R U . . .
C71 C 0.7127(6) 0.1326(5) 0.5147(5) 0.0323(18) Uani 1 1 d . . . . .
H71A H 0.710390 0.075204 0.498596 0.039 Uiso 1 1 calc R U . . .
H71B H 0.664310 0.172836 0.493837 0.039 Uiso 1 1 calc R U . . .
H71C H 0.702049 0.123673 0.574129 0.039 Uiso 1 1 calc R U . . .
C72 C 0.8809(6) 0.1093(5) 0.5198(6) 0.039(2) Uani 1 1 d . . . . .
H72A H 0.882571 0.052269 0.502155 0.047 Uiso 1 1 calc R U . . .
H72B H 0.862435 0.099485 0.579034 0.047 Uiso 1 1 calc R U . . .
H72C H 0.942913 0.135556 0.503540 0.047 Uiso 1 1 calc R U . . .
C73A C 1.0660(15) 1.0243(14) 0.1937(12) 0.081(2) Uani 0.6667 1 d . U P E 1
H73A H 1.132921 1.027312 0.193993 0.121 Uiso 0.6667 1 calc R U P E 1
H73B H 1.057173 0.994701 0.150110 0.121 Uiso 0.6667 1 calc R U P E 1
H73C H 1.039043 1.084665 0.184562 0.121 Uiso 0.6667 1 calc R U P E 1
C74A C 1.0179(17) 0.9719(16) 0.2751(14) 0.081(2) Uani 0.6667 1 d . U P E 1
H74A H 1.028146 1.001346 0.319001 0.097 Uiso 0.6667 1 calc R U P E 1
H74B H 1.046280 0.911359 0.284541 0.097 Uiso 0.6667 1 calc R U P E 1
C75A C 0.9123(16) 0.9646(16) 0.2787(13) 0.081(2) Uani 0.6667 1 d . U P E 1
H75A H 0.884186 1.025338 0.270707 0.097 Uiso 0.6667 1 calc R U P E 1
H75B H 0.902642 0.937647 0.233011 0.097 Uiso 0.6667 1 calc R U P E 1
C76A C 0.8649(16) 0.9142(17) 0.3516(15) 0.081(2) Uani 0.6667 1 d . U P E 1
H76A H 0.878483 0.938511 0.397438 0.097 Uiso 0.6667 1 calc R U P E 1
H76B H 0.890027 0.852359 0.357451 0.097 Uiso 0.6667 1 calc R U P E 1
C77A C 0.7546(15) 0.9117(14) 0.3586(12) 0.081(2) Uani 0.6667 1 d . U P E 1
H77A H 0.731292 0.973020 0.340512 0.097 Uiso 0.6667 1 calc R U P E 1
H77B H 0.740827 0.875354 0.320838 0.097 Uiso 0.6667 1 calc R U P E 1
C78A C 0.7021(17) 0.8756(17) 0.4412(14) 0.081(2) Uani 0.6667 1 d . U P E 1
H78A H 0.635221 0.876703 0.439674 0.121 Uiso 0.6667 1 calc R U P E 1
H78B H 0.723044 0.814203 0.459369 0.121 Uiso 0.6667 1 calc R U P E 1
H78C H 0.713487 0.912096 0.479089 0.121 Uiso 0.6667 1 calc R U P E 1
C73B C 1.050(3) 0.964(3) 0.233(3) 0.081(2) Uani 0.3333 1 d . U P F 2
H73D H 1.081236 1.017498 0.200337 0.121 Uiso 0.3333 1 calc R U P F 2
H73E H 1.088081 0.933886 0.272633 0.121 Uiso 0.3333 1 calc R U P F 2
H73F H 1.041404 0.923489 0.197471 0.121 Uiso 0.3333 1 calc R U P F 2
C74B C 0.968(4) 0.986(3) 0.272(3) 0.081(2) Uani 0.3333 1 d . U P F 2
H74C H 0.929959 1.016534 0.231762 0.097 Uiso 0.3333 1 calc R U P F 2
H74D H 0.976725 1.026951 0.307068 0.097 Uiso 0.3333 1 calc R U P F 2
C75B C 0.919(3) 0.902(3) 0.323(3) 0.081(2) Uani 0.3333 1 d . U P F 2
H75C H 0.915374 0.859821 0.287339 0.097 Uiso 0.3333 1 calc R U P F 2
H75D H 0.956408 0.873973 0.364131 0.097 Uiso 0.3333 1 calc R U P F 2
C76B C 0.823(3) 0.919(3) 0.365(3) 0.081(2) Uani 0.3333 1 d . U P F 2
H76C H 0.789315 0.957575 0.325507 0.097 Uiso 0.3333 1 calc R U P F 2
H76D H 0.827776 0.952393 0.407958 0.097 Uiso 0.3333 1 calc R U P F 2
C77B C 0.765(3) 0.835(3) 0.405(2) 0.081(2) Uani 0.3333 1 d . U P F 2
H77C H 0.746515 0.809312 0.361392 0.097 Uiso 0.3333 1 calc R U P F 2
H77D H 0.804059 0.789943 0.434533 0.097 Uiso 0.3333 1 calc R U P F 2
C78B C 0.677(3) 0.856(3) 0.464(3) 0.081(2) Uani 0.3333 1 d . U P F 2
H78D H 0.641920 0.801359 0.487315 0.121 Uiso 0.3333 1 calc R U P F 2
H78E H 0.695038 0.880380 0.507036 0.121 Uiso 0.3333 1 calc R U P F 2
H78F H 0.637520 0.899739 0.433928 0.121 Uiso 0.3333 1 calc R U P F 2

loop_
_atom_site_aniso_label
_atom_site_aniso_U_11
_atom_site_aniso_U_22
_atom_site_aniso_U_33
_atom_site_aniso_U_23
_atom_site_aniso_U_13
_atom_site_aniso_U_12
Mn1 0.0180(5) 0.0196(5) 0.0156(5) -0.0021(4) -0.0027(4) 0.0007(4)
Mn2 0.0147(5) 0.0231(6) 0.0154(5) -0.0030(4) -0.0024(4) 0.0003(4)
O1 0.016(2) 0.019(2) 0.015(2) -0.0007(19) -0.0017(18) 0.0011(19)
O2 0.015(2) 0.026(3) 0.028(3) -0.007(2) -0.003(2) 0.000(2)
O3 0.013(2) 0.020(2) 0.020(2) -0.0008(19) -0.0013(19) -0.0013(19)
O4 0.023(3) 0.018(2) 0.020(2) -0.002(2) -0.006(2) 0.001(2)
N1 0.013(3) 0.032(4) 0.015(3) 0.001(2) -0.001(2) -0.004(3)
N2 0.019(3) 0.042(4) 0.036(4) -0.020(3) -0.008(3) 0.007(3)
N3 0.018(3) 0.027(3) 0.018(3) -0.002(2) -0.002(2) -0.003(3)
N4 0.046(4) 0.026(4) 0.041(4) -0.015(3) -0.028(3) 0.012(3)
C1 0.014(3) 0.025(4) 0.016(3) -0.003(3) -0.001(3) -0.003(3)
C2 0.020(4) 0.031(4) 0.019(4) -0.005(3) -0.005(3) -0.002(3)
C3 0.016(4) 0.024(4) 0.033(4) -0.003(3) 0.002(3) -0.009(3)
C4 0.029(4) 0.024(4) 0.032(4) -0.004(3) -0.008(3) -0.006(3)
C5 0.019(4) 0.025(4) 0.023(4) -0.006(3) -0.004(3) 0.001(3)
C6 0.016(3) 0.027(4) 0.015(3) 0.002(3) -0.001(3) -0.004(3)
C7 0.019(4) 0.029(4) 0.016(3) -0.003(3) -0.003(3) 0.001(3)
C8A 0.015(2) 0.035(3) 0.036(3) -0.006(2) -0.003(2) 0.0016(18)
C9A 0.015(2) 0.035(3) 0.036(3) -0.006(2) -0.003(2) 0.0016(18)
C10A 0.015(2) 0.035(3) 0.036(3) -0.006(2) -0.003(2) 0.0016(18)
C11A 0.015(2) 0.035(3) 0.036(3) -0.006(2) -0.003(2) 0.0016(18)
C8B 0.015(2) 0.035(3) 0.036(3) -0.006(2) -0.003(2) 0.0016(18)
C9B 0.015(2) 0.035(3) 0.036(3) -0.006(2) -0.003(2) 0.0016(18)
C10B 0.015(2) 0.035(3) 0.036(3) -0.006(2) -0.003(2) 0.0016(18)
C11B 0.015(2) 0.035(3) 0.036(3) -0.006(2) -0.003(2) 0.0016(18)
C12 0.015(2) 0.035(3) 0.036(3) -0.006(2) -0.003(2) 0.0016(18)
C13A 0.015(2) 0.035(3) 0.036(3) -0.006(2) -0.003(2) 0.0016(18)
C13B 0.015(2) 0.035(3) 0.036(3) -0.006(2) -0.003(2) 0.0016(18)
C14 0.026(4) 0.029(4) 0.033(4) -0.008(3) -0.016(3) 0.002(3)
C15 0.021(4) 0.026(4) 0.023(4) -0.002(3) -0.004(3) -0.001(3)
C16 0.020(4) 0.030(4) 0.024(4) 0.001(3) -0.007(3) 0.001(3)
C17 0.026(4) 0.027(4) 0.022(4) -0.002(3) -0.003(3) -0.002(3)
C18 0.026(4) 0.021(4) 0.028(4) -0.004(3) -0.007(3) 0.004(3)
C19 0.021(4) 0.026(4) 0.025(4) -0.005(3) -0.006(3) 0.001(3)
C20 0.023(4) 0.021(4) 0.017(3) 0.003(3) -0.006(3) -0.006(3)
C21 0.019(4) 0.021(4) 0.026(4) -0.004(3) -0.004(3) -0.002(3)
C22 0.022(4) 0.039(5) 0.049(5) -0.019(4) -0.004(4) 0.003(4)
C23 0.022(4) 0.043(5) 0.031(4) 0.009(4) -0.006(3) 0.005(4)
C24 0.017(4) 0.033(4) 0.029(4) 0.000(3) 0.000(3) 0.000(3)
C25 0.024(4) 0.027(4) 0.047(5) 0.002(4) -0.004(4) -0.011(3)
C26 0.050(6) 0.023(4) 0.065(6) -0.006(4) -0.020(5) -0.015(4)
C27 0.035(5) 0.026(5) 0.072(7) 0.000(4) -0.006(5) -0.004(4)
C28 0.053(6) 0.033(5) 0.047(6) 0.006(4) -0.008(5) -0.009(4)
C29 0.034(4) 0.024(4) 0.032(4) -0.009(3) -0.008(3) 0.000(3)
C30 0.042(5) 0.061(6) 0.054(6) -0.040(5) -0.021(5) 0.013(5)
C31 0.044(5) 0.036(5) 0.041(5) -0.015(4) -0.013(4) 0.002(4)
C32 0.051(6) 0.045(5) 0.026(4) -0.008(4) -0.008(4) 0.005(4)
C33 0.014(3) 0.024(4) 0.032(4) -0.010(3) -0.001(3) 0.004(3)
C34 0.020(4) 0.032(4) 0.053(5) -0.014(4) -0.007(4) 0.009(3)
C35 0.023(4) 0.041(5) 0.029(4) 0.001(4) -0.008(3) 0.004(4)
C36 0.019(4) 0.033(4) 0.039(5) -0.011(4) 0.001(3) 0.000(3)
C37 0.016(3) 0.027(4) 0.015(3) -0.001(3) -0.003(3) -0.003(3)
C38 0.024(4) 0.032(4) 0.018(4) -0.005(3) 0.001(3) -0.006(3)
C39 0.023(4) 0.035(5) 0.036(5) 0.002(4) 0.001(3) -0.015(4)
C40 0.019(4) 0.039(5) 0.038(5) -0.002(4) -0.001(3) -0.005(4)
C41 0.022(4) 0.030(4) 0.029(4) 0.000(3) -0.001(3) -0.005(3)
C42 0.022(4) 0.029(4) 0.011(3) 0.004(3) 0.002(3) -0.008(3)
C43 0.024(4) 0.030(4) 0.019(4) -0.005(3) 0.000(3) -0.002(3)
C44A 0.040(2) 0.028(2) 0.032(3) -0.004(2) -0.012(2) 0.0089(18)
C44B 0.040(2) 0.028(2) 0.032(3) -0.004(2) -0.012(2) 0.0089(18)
C45 0.040(2) 0.028(2) 0.032(3) -0.004(2) -0.012(2) 0.0089(18)
C46A 0.040(2) 0.028(2) 0.032(3) -0.004(2) -0.012(2) 0.0089(18)
C47A 0.040(2) 0.028(2) 0.032(3) -0.004(2) -0.012(2) 0.0089(18)
C48A 0.040(2) 0.028(2) 0.032(3) -0.004(2) -0.012(2) 0.0089(18)
C49A 0.040(2) 0.028(2) 0.032(3) -0.004(2) -0.012(2) 0.0089(18)
C46B 0.040(2) 0.028(2) 0.032(3) -0.004(2) -0.012(2) 0.0089(18)
C47B 0.040(2) 0.028(2) 0.032(3) -0.004(2) -0.012(2) 0.0089(18)
C48B 0.040(2) 0.028(2) 0.032(3) -0.004(2) -0.012(2) 0.0089(18)
C49B 0.040(2) 0.028(2) 0.032(3) -0.004(2) -0.012(2) 0.0089(18)
C50 0.031(4) 0.035(5) 0.041(5) -0.021(4) -0.011(4) 0.008(4)
C51 0.019(4) 0.023(4) 0.020(4) -0.004(3) 0.001(3) -0.004(3)
C52 0.026(4) 0.026(4) 0.029(4) -0.010(3) -0.006(3) 0.001(3)
C53 0.029(4) 0.029(4) 0.023(4) -0.008(3) -0.007(3) -0.002(3)
C54 0.021(4) 0.024(4) 0.028(4) 0.001(3) -0.004(3) -0.002(3)
C55 0.025(4) 0.025(4) 0.016(3) -0.002(3) -0.001(3) -0.006(3)
C56 0.018(4) 0.026(4) 0.020(4) -0.008(3) -0.001(3) -0.006(3)
C57 0.027(4) 0.025(4) 0.023(4) 0.001(3) -0.001(3) -0.007(3)
C58 0.045(5) 0.025(4) 0.054(6) -0.001(4) -0.023(4) -0.002(4)
C59 0.032(4) 0.028(4) 0.035(5) -0.001(3) 0.005(4) -0.002(4)
C60 0.036(5) 0.030(4) 0.036(5) -0.007(4) -0.005(4) -0.004(4)
C61 0.024(3) 0.055(4) 0.070(5) 0.005(4) -0.006(3) -0.010(2)
C62A 0.024(3) 0.055(4) 0.070(5) 0.005(4) -0.006(3) -0.010(2)
C63A 0.024(3) 0.055(4) 0.070(5) 0.005(4) -0.006(3) -0.010(2)
C64A 0.024(3) 0.055(4) 0.070(5) 0.005(4) -0.006(3) -0.010(2)
C62B 0.024(3) 0.055(4) 0.070(5) 0.005(4) -0.006(3) -0.010(2)
C63B 0.024(3) 0.055(4) 0.070(5) 0.005(4) -0.006(3) -0.010(2)
C64B 0.024(3) 0.055(4) 0.070(5) 0.005(4) -0.006(3) -0.010(2)
C65 0.049(5) 0.032(5) 0.041(5) -0.010(4) -0.027(4) 0.006(4)
C66 0.068(7) 0.057(6) 0.062(7) -0.026(5) -0.044(6) 0.010(5)
C67 0.050(6) 0.054(6) 0.061(6) -0.019(5) -0.036(5) 0.008(5)
C68 0.093(9) 0.073(8) 0.032(5) -0.010(5) -0.034(6) -0.009(6)
C69 0.029(4) 0.027(4) 0.030(4) -0.003(3) -0.011(3) -0.002(3)
C70 0.032(4) 0.026(4) 0.033(4) -0.009(3) -0.007(3) 0.000(3)
C71 0.040(5) 0.026(4) 0.030(4) -0.001(3) -0.006(4) -0.009(4)
C72 0.048(5) 0.017(4) 0.058(6) -0.001(4) -0.030(5) 0.001(4)
C73A 0.084(6) 0.081(4) 0.074(4) -0.015(4) -0.011(4) 0.013(4)
C74A 0.084(6) 0.081(4) 0.074(4) -0.015(4) -0.011(4) 0.013(4)
C75A 0.084(6) 0.081(4) 0.074(4) -0.015(4) -0.011(4) 0.013(4)
C76A 0.084(6) 0.081(4) 0.074(4) -0.015(4) -0.011(4) 0.013(4)
C77A 0.084(6) 0.081(4) 0.074(4) -0.015(4) -0.011(4) 0.013(4)
C78A 0.084(6) 0.081(4) 0.074(4) -0.015(4) -0.011(4) 0.013(4)
C73B 0.084(6) 0.081(4) 0.074(4) -0.015(4) -0.011(4) 0.013(4)
C74B 0.084(6) 0.081(4) 0.074(4) -0.015(4) -0.011(4) 0.013(4)
C75B 0.084(6) 0.081(4) 0.074(4) -0.015(4) -0.011(4) 0.013(4)
C76B 0.084(6) 0.081(4) 0.074(4) -0.015(4) -0.011(4) 0.013(4)
C77B 0.084(6) 0.081(4) 0.074(4) -0.015(4) -0.011(4) 0.013(4)
C78B 0.084(6) 0.081(4) 0.074(4) -0.015(4) -0.011(4) 0.013(4)

loop_
_atom_type_symbol
_atom_type_description
_atom_type_scat_dispersion_real
_atom_type_scat_dispersion_imag
_atom_type_scat_source
C C 0.0033 0.0016
;
International Tables for Crystallography
(Vol. C, Tables 4.2.6.8 and 6.1.1.4)
;
H H 0.0000 0.0000
;
International Tables for Crystallography
(Vol. C, Table 6.1.1.4)
;
N N 0.0061 0.0033
;
International Tables for Crystallography
(Vol. C, Tables 4.2.6.8 and 6.1.1.4)
;
O O 0.0106 0.0060
;
International Tables for Crystallography
(Vol. C, Tables 4.2.6.8 and 6.1.1.4)
;
Mn Mn 0.3368 0.7283
;
International Tables for Crystallography
(Vol. C, Tables 4.2.6.8 and 6.1.1.4)
;

loop_
_geom_angle_atom_site_label_1
_geom_angle_atom_site_label_2
_geom_angle_atom_site_label_3
_geom_angle
_geom_angle_site_symmetry_1
_geom_angle_site_symmetry_3
_geom_angle_publ_flag
O4 Mn1 O3 105.98(18) . . ?
O4 Mn1 O1 121.80(18) . . ?
O3 Mn1 O1 82.19(17) . . ?
O4 Mn1 N4 84.7(2) . . ?
O3 Mn1 N4 156.3(2) . . ?
O1 Mn1 N4 110.5(2) . . ?
O4 Mn1 N3 134.7(2) . . ?
O3 Mn1 N3 83.2(2) . . ?
O1 Mn1 N3 103.25(19) . . ?
N4 Mn1 N3 74.6(2) . . ?
O4 Mn1 Mn2 127.48(14) . . ?
O3 Mn1 Mn2 41.93(12) . . ?
O1 Mn1 Mn2 40.83(12) . . ?
N4 Mn1 Mn2 143.27(18) . . ?
N3 Mn1 Mn2 89.21(15) . . ?
O2 Mn2 O1 105.89(18) . . ?
O2 Mn2 O3 122.56(19) . . ?
O1 Mn2 O3 82.47(17) . . ?
O2 Mn2 N2 85.0(2) . . ?
O1 Mn2 N2 155.8(2) . . ?
O3 Mn2 N2 110.3(2) . . ?
O2 Mn2 N1 134.6(2) . . ?
O1 Mn2 N1 82.28(19) . . ?
O3 Mn2 N1 102.68(19) . . ?
N2 Mn2 N1 75.0(2) . . ?
O2 Mn2 Mn1 128.02(14) . . ?
O1 Mn2 Mn1 42.12(12) . . ?
O3 Mn2 Mn1 40.92(12) . . ?
N2 Mn2 Mn1 142.83(17) . . ?
N1 Mn2 Mn1 88.24(15) . . ?
C1 O1 Mn2 126.3(4) . . ?
C1 O1 Mn1 121.0(4) . . ?
Mn2 O1 Mn1 97.05(18) . . ?
C20 O2 Mn2 132.7(4) . . ?
C37 O3 Mn1 127.1(4) . . ?
C37 O3 Mn2 118.1(4) . . ?
Mn1 O3 Mn2 97.15(18) . . ?
C56 O4 Mn1 132.9(4) . . ?
C7 N1 C8A 124.8(9) . . ?
C7 N1 C8B 122.6(13) . . ?
C7 N1 Mn2 125.0(5) . . ?
C8A N1 Mn2 110.1(8) . . ?
C8B N1 Mn2 110.3(12) . . ?
C14 N2 C13A 123.5(8) . . ?
C14 N2 C13B 114.3(10) . . ?
C14 N2 Mn2 125.6(5) . . ?
C13A N2 Mn2 110.3(6) . . ?
C13B N2 Mn2 116.8(8) . . ?
C43 N3 C44B 124.9(11) . . ?
C43 N3 C44A 121.4(8) . . ?
C43 N3 Mn1 125.0(5) . . ?
C44B N3 Mn1 109.6(10) . . ?
C44A N3 Mn1 112.3(7) . . ?
C50 N4 C49B 113.8(10) . . ?
C50 N4 Mn1 125.7(5) . . ?
C49A N4 Mn1 108.5(6) . . ?
C49B N4 Mn1 115.7(8) . . ?
O1 C1 C2 122.6(6) . . ?
O1 C1 C6 120.5(6) . . ?
C2 C1 C6 117.0(6) . . ?
C3 C2 C1 118.0(7) . . ?
C3 C2 C21 120.9(6) . . ?
C1 C2 C21 121.1(6) . . ?
C2 C3 C4 125.8(7) . . ?
C2 C3 H3 117.1 . . ?
C4 C3 H3 117.1 . . ?
C5 C4 C3 115.7(7) . . ?
C5 C4 C25 123.7(7) . . ?
C3 C4 C25 120.5(7) . . ?
C6 C5 C4 121.7(7) . . ?
C6 C5 H5 119.2 . . ?
C4 C5 H5 119.2 . . ?
C5 C6 C1 121.1(6) . . ?
C5 C6 C7 115.6(6) . . ?
C1 C6 C7 123.2(6) . . ?
N1 C7 C6 128.3(7) . . ?
N1 C7 H7 115.8 . . ?
C6 C7 H7 115.8 . . ?
C9A C8A C13A 120.6(15) . . ?
C9A C8A N1 122.5(15) . . ?
C13A C8A N1 116.9(13) . . ?
C9A C8A H8A 90.1 . . ?
C13A C8A H8A 90.1 . . ?
N1 C8A H8A 90.1 . . ?
C8A C9A C10A 118.9(18) . . ?
C8A C9A H9A1 107.6 . . ?
C10A C9A H9A1 107.6 . . ?
C8A C9A H9A2 107.6 . . ?
C10A C9A H9A2 107.6 . . ?
H9A1 C9A H9A2 107.0 . . ?
C9A C10A C11A 115.4(14) . . ?
C9A C10A H10A 108.4 . . ?
C11A C10A H10A 108.4 . . ?
C9A C10A H10B 108.4 . . ?
C11A C10A H10B 108.4 . . ?
H10A C10A H10B 107.5 . . ?
C12 C11A C10A 113.2(11) . . ?
C12 C11A H11A 108.9 . . ?
C10A C11A H11A 108.9 . . ?
C12 C11A H11B 108.9 . . ?
C10A C11A H11B 108.9 . . ?
H11A C11A H11B 107.8 . . ?
C13B C8B N1 124(2) . . ?
C13B C8B C9B 122(2) . . ?
N1 C8B C9B 114(2) . . ?
C13B C8B H8B 90.9 . . ?
N1 C8B H8B 90.9 . . ?
C9B C8B H8B 90.9 . . ?
C10B C9B C8B 111(2) . . ?
C10B C9B H9B1 109.4 . . ?
C8B C9B H9B1 109.4 . . ?
C10B C9B H9B2 109.4 . . ?
C8B C9B H9B2 109.4 . . ?
H9B1 C9B H9B2 108.0 . . ?
C11B C10B C9B 109(2) . . ?
C11B C10B H10C 109.9 . . ?
C9B C10B H10C 109.9 . . ?
C11B C10B H10D 109.9 . . ?
C9B C10B H10D 109.9 . . ?
H10C C10B H10D 108.3 . . ?
C10B C11B C12 112.4(16) . . ?
C10B C11B H11C 109.1 . . ?
C12 C11B H11C 109.1 . . ?
C10B C11B H11D 109.1 . . ?
C12 C11B H11D 109.1 . . ?
H11C C11B H11D 107.8 . . ?
C13A C12 C11A 115.2(9) . . ?
C13B C12 C11B 106.5(12) . . ?
C13A C12 H12A 108.5 . . ?
C11A C12 H12A 108.5 . . ?
C13A C12 H12B 108.5 . . ?
C11A C12 H12B 108.5 . . ?
H12A C12 H12B 107.5 . . ?
C12 C13A C8A 118.9(12) . . ?
C12 C13A N2 118.5(10) . . ?
C8A C13A N2 110.5(10) . . ?
C12 C13A H13A 101.8 . . ?
C8A C13A H13A 101.8 . . ?
N2 C13A H13A 101.8 . . ?
C8B C13B C12 123.2(18) . . ?
C8B C13B N2 111.5(18) . . ?
C12 C13B N2 111.6(14) . . ?
C8B C13B H13B 102.4 . . ?
C12 C13B H13B 102.4 . . ?
N2 C13B H13B 102.4 . . ?
N2 C14 C15 128.2(7) . . ?
N2 C14 H14 115.9 . . ?
C15 C14 H14 115.9 . . ?
C16 C15 C20 120.4(7) . . ?
C16 C15 C14 116.7(6) . . ?
C20 C15 C14 122.7(7) . . ?
C17 C16 C15 122.7(7) . . ?
C17 C16 H16 118.6 . . ?
C15 C16 H16 118.6 . . ?
C16 C17 C18 116.0(7) . . ?
C16 C17 C29 123.9(7) . . ?
C18 C17 C29 120.0(7) . . ?
C19 C18 C17 125.2(7) . . ?
C19 C18 H18 117.4 . . ?
C17 C18 H18 117.4 . . ?
C18 C19 C20 118.6(6) . . ?
C18 C19 C33 121.1(6) . . ?
C20 C19 C33 120.2(6) . . ?
O2 C20 C15 122.6(6) . . ?
O2 C20 C19 120.5(6) . . ?
C15 C20 C19 116.8(6) . . ?
C22 C21 C24 106.3(6) . . ?
C22 C21 C23 110.9(7) . . ?
C24 C21 C23 107.2(6) . . ?
C22 C21 C2 109.4(6) . . ?
C24 C21 C2 111.6(6) . . ?
C23 C21 C2 111.3(6) . . ?
C21 C22 H22A 109.5 . . ?
C21 C22 H22B 109.5 . . ?
H22A C22 H22B 109.5 . . ?
C21 C22 H22C 109.5 . . ?
H22A C22 H22C 109.5 . . ?
H22B C22 H22C 109.5 . . ?
C21 C23 H23A 109.5 . . ?
C21 C23 H23B 109.5 . . ?
H23A C23 H23B 109.5 . . ?
C21 C23 H23C 109.5 . . ?
H23A C23 H23C 109.5 . . ?
H23B C23 H23C 109.5 . . ?
C21 C24 H24A 109.5 . . ?
C21 C24 H24B 109.5 . . ?
H24A C24 H24B 109.5 . . ?
C21 C24 H24C 109.5 . . ?
H24A C24 H24C 109.5 . . ?
H24B C24 H24C 109.5 . . ?
C4 C25 C26 112.2(7) . . ?
C4 C25 C27 112.6(7) . . ?
C26 C25 C27 108.1(7) . . ?
C4 C25 C28 108.9(7) . . ?
C26 C25 C28 107.5(7) . . ?
C27 C25 C28 107.4(7) . . ?
C25 C26 H26A 109.5 . . ?
C25 C26 H26B 109.5 . . ?
H26A C26 H26B 109.5 . . ?
C25 C26 H26C 109.5 . . ?
H26A C26 H26C 109.5 . . ?
H26B C26 H26C 109.5 . . ?
C25 C27 H27A 109.5 . . ?
C25 C27 H27B 109.5 . . ?
H27A C27 H27B 109.5 . . ?
C25 C27 H27C 109.5 . . ?
H27A C27 H27C 109.5 . . ?
H27B C27 H27C 109.5 . . ?
C25 C28 H28A 109.5 . . ?
C25 C28 H28B 109.5 . . ?
H28A C28 H28B 109.5 . . ?
C25 C28 H28C 109.5 . . ?
H28A C28 H28C 109.5 . . ?
H28B C28 H28C 109.5 . . ?
C31 C29 C17 111.8(6) . . ?
C31 C29 C30 108.1(7) . . ?
C17 C29 C30 112.3(6) . . ?
C31 C29 C32 108.8(7) . . ?
C17 C29 C32 107.1(6) . . ?
C30 C29 C32 108.6(7) . . ?
C29 C30 H30A 109.5 . . ?
C29 C30 H30B 109.5 . . ?
H30A C30 H30B 109.5 . . ?
C29 C30 H30C 109.5 . . ?
H30A C30 H30C 109.5 . . ?
H30B C30 H30C 109.5 . . ?
C29 C31 H31A 109.5 . . ?
C29 C31 H31B 109.5 . . ?
H31A C31 H31B 109.5 . . ?
C29 C31 H31C 109.5 . . ?
H31A C31 H31C 109.5 . . ?
H31B C31 H31C 109.5 . . ?
C29 C32 H32A 109.5 . . ?
C29 C32 H32B 109.5 . . ?
H32A C32 H32B 109.5 . . ?
C29 C32 H32C 109.5 . . ?
H32A C32 H32C 109.5 . . ?
H32B C32 H32C 109.5 . . ?
C36 C33 C19 109.2(6) . . ?
C36 C33 C34 107.9(6) . . ?
C19 C33 C34 112.4(6) . . ?
C36 C33 C35 110.5(6) . . ?
C19 C33 C35 110.6(6) . . ?
C34 C33 C35 106.3(6) . . ?
C33 C34 H34A 109.5 . . ?
C33 C34 H34B 109.5 . . ?
H34A C34 H34B 109.5 . . ?
C33 C34 H34C 109.5 . . ?
H34A C34 H34C 109.5 . . ?
H34B C34 H34C 109.5 . . ?
C33 C35 H35A 109.5 . . ?
C33 C35 H35B 109.5 . . ?
H35A C35 H35B 109.5 . . ?
C33 C35 H35C 109.5 . . ?
H35A C35 H35C 109.5 . . ?
H35B C35 H35C 109.5 . . ?
C33 C36 H36A 109.5 . . ?
C33 C36 H36B 109.5 . . ?
H36A C36 H36B 109.5 . . ?
C33 C36 H36C 109.5 . . ?
H36A C36 H36C 109.5 . . ?
H36B C36 H36C 109.5 . . ?
O3 C37 C38 121.0(6) . . ?
O3 C37 C42 120.6(6) . . ?
C38 C37 C42 118.3(6) . . ?
C39 C38 C37 117.7(7) . . ?
C39 C38 C57 120.8(7) . . ?
C37 C38 C57 121.4(6) . . ?
C38 C39 C40 125.0(8) . . ?
C38 C39 H39 117.5 . . ?
C40 C39 H39 117.5 . . ?
C41 C40 C39 115.9(7) . . ?
C41 C40 C61 123.0(8) . . ?
C39 C40 C61 121.1(8) . . ?
C40 C41 C42 123.0(7) . . ?
C40 C41 H41 118.5 . . ?
C42 C41 H41 118.5 . . ?
C41 C42 C37 119.1(7) . . ?
C41 C42 C43 116.8(7) . . ?
C37 C42 C43 124.1(6) . . ?
N3 C43 C42 128.6(7) . . ?
N3 C43 H43 115.7 . . ?
C42 C43 H43 115.7 . . ?
C49A C44A N3 113.5(12) . . ?
C49A C44A C45 118.5(12) . . ?
N3 C44A C45 115.2(11) . . ?
C49A C44A H44A 102.1 . . ?
N3 C44A H44A 102.1 . . ?
C45 C44A H44A 102.1 . . ?
C45 C44B N3 119.7(18) . . ?
C45 C44B C49B 110.1(16) . . ?
N3 C44B C49B 102.7(15) . . ?
C45 C44B H44B 107.9 . . ?
N3 C44B H44B 107.9 . . ?
C49B C44B H44B 107.9 . . ?
C46B C45 C44B 114.4(16) . . ?
C44A C45 C46A 110.0(10) . . ?
C44A C45 H45A 109.7 . . ?
C46A C45 H45A 109.7 . . ?
C44A C45 H45B 109.7 . . ?
C46A C45 H45B 109.7 . . ?
H45A C45 H45B 108.2 . . ?
C47A C46A C45 119.7(12) . . ?
C47A C46A H46A 107.4 . . ?
C45 C46A H46A 107.4 . . ?
C47A C46A H46B 107.4 . . ?
C45 C46A H46B 107.4 . . ?
H46A C46A H46B 106.9 . . ?
C46A C47A C48A 111.1(16) . . ?
C46A C47A H47A 109.4 . . ?
C48A C47A H47A 109.4 . . ?
C46A C47A H47B 109.4 . . ?
C48A C47A H47B 109.4 . . ?
H47A C47A H47B 108.0 . . ?
C49A C48A C47A 115.7(17) . . ?
C49A C48A H48A 108.3 . . ?
C47A C48A H48A 108.3 . . ?
C49A C48A H48B 108.3 . . ?
C47A C48A H48B 108.3 . . ?
H48A C48A H48B 107.4 . . ?
C44A C49A C48A 112.0(17) . . ?
C44A C49A N4 106.5(11) . . ?
C48A C49A N4 117.9(14) . . ?
C44A C49A H49A 106.6 . . ?
C48A C49A H49A 106.6 . . ?
N4 C49A H49A 106.6 . . ?
C45 C46B C47B 109.4(16) . . ?
C45 C46B H46C 109.8 . . ?
C47B C46B H46C 109.8 . . ?
C45 C46B H46D 109.8 . . ?
C47B C46B H46D 109.8 . . ?
H46C C46B H46D 108.2 . . ?
C48B C47B C46B 116(2) . . ?
C48B C47B H47C 108.4 . . ?
C46B C47B H47C 108.4 . . ?
C48B C47B H47D 108.4 . . ?
C46B C47B H47D 108.4 . . ?
H47C C47B H47D 107.4 . . ?
C47B C48B C49B 102(3) . . ?
C47B C48B H48C 111.4 . . ?
C49B C48B H48C 111.4 . . ?
C47B C48B H48D 111.4 . . ?
C49B C48B H48D 111.4 . . ?
H48C C48B H48D 109.2 . . ?
N4 C49B C44B 104.8(15) . . ?
N4 C49B C48B 108(2) . . ?
C44B C49B C48B 111.9(19) . . ?
N4 C49B H49B 110.8 . . ?
C44B C49B H49B 110.8 . . ?
C48B C49B H49B 110.8 . . ?
N4 C50 C51 127.9(7) . . ?
N4 C50 H50 116.0 . . ?
C51 C50 H50 116.0 . . ?
C52 C51 C56 121.2(7) . . ?
C52 C51 C50 116.6(6) . . ?
C56 C51 C50 121.9(6) . . ?
C53 C52 C51 122.1(7) . . ?
C53 C52 H52 118.9 . . ?
C51 C52 H52 118.9 . . ?
C52 C53 C54 116.8(7) . . ?
C52 C53 C65 123.1(7) . . ?
C54 C53 C65 120.0(7) . . ?
C55 C54 C53 124.9(7) . . ?
C55 C54 H54 117.5 . . ?
C53 C54 H54 117.5 . . ?
C54 C55 C56 119.1(7) . . ?
C54 C55 C69 122.1(7) . . ?
C56 C55 C69 118.8(6) . . ?
O4 C56 C51 123.7(6) . . ?
O4 C56 C55 120.4(6) . . ?
C51 C56 C55 115.8(6) . . ?
C58 C57 C60 106.8(6) . . ?
C58 C57 C59 110.0(7) . . ?
C60 C57 C59 107.0(6) . . ?
C58 C57 C38 110.0(6) . . ?
C60 C57 C38 112.0(6) . . ?
C59 C57 C38 110.9(6) . . ?
C57 C58 H58A 109.5 . . ?
C57 C58 H58B 109.5 . . ?
H58A C58 H58B 109.5 . . ?
C57 C58 H58C 109.5 . . ?
H58A C58 H58C 109.5 . . ?
H58B C58 H58C 109.5 . . ?
C57 C59 H59A 109.5 . . ?
C57 C59 H59B 109.5 . . ?
H59A C59 H59B 109.5 . . ?
C57 C59 H59C 109.5 . . ?
H59A C59 H59C 109.5 . . ?
H59B C59 H59C 109.5 . . ?
C57 C60 H60A 109.5 . . ?
C57 C60 H60B 109.5 . . ?
H60A C60 H60B 109.5 . . ?
C57 C60 H60C 109.5 . . ?
H60A C60 H60C 109.5 . . ?
H60B C60 H60C 109.5 . . ?
C62B C61 C64B 115.2(13) . . ?
C63A C61 C40 117.8(12) . . ?
C62B C61 C40 115.0(11) . . ?
C64B C61 C40 109.1(9) . . ?
C63A C61 C62A 117.0(14) . . ?
C40 C61 C62A 108.2(10) . . ?
C62B C61 C63B 106.8(13) . . ?
C64B C61 C63B 103.5(12) . . ?
C40 C61 C63B 106.2(9) . . ?
C63A C61 C64A 108.8(13) . . ?
C40 C61 C64A 104.9(9) . . ?
C62A C61 C64A 97.8(13) . . ?
C61 C62A H62A 109.5 . . ?
C61 C62A H62B 109.5 . . ?
H62A C62A H62B 109.5 . . ?
C61 C62A H62C 109.5 . . ?
H62A C62A H62C 109.5 . . ?
H62B C62A H62C 109.5 . . ?
C61 C63A H63A 109.5 . . ?
C61 C63A H63B 109.5 . . ?
H63A C63A H63B 109.5 . . ?
C61 C63A H63C 109.5 . . ?
H63A C63A H63C 109.5 . . ?
H63B C63A H63C 109.5 . . ?
C61 C64A H64A 109.5 . . ?
C61 C64A H64B 109.5 . . ?
H64A C64A H64B 109.5 . . ?
C61 C64A H64C 109.5 . . ?
H64A C64A H64C 109.5 . . ?
H64B C64A H64C 109.5 . . ?
C61 C62B H62D 109.5 . . ?
C61 C62B H62E 109.5 . . ?
H62D C62B H62E 109.5 . . ?
C61 C62B H62F 109.5 . . ?
H62D C62B H62F 109.5 . . ?
H62E C62B H62F 109.5 . . ?
C61 C63B H63D 109.5 . . ?
C61 C63B H63E 109.5 . . ?
H63D C63B H63E 109.5 . . ?
C61 C63B H63F 109.5 . . ?
H63D C63B H63F 109.5 . . ?
H63E C63B H63F 109.5 . . ?
C61 C64B H64D 109.5 . . ?
C61 C64B H64E 109.5 . . ?
H64D C64B H64E 109.5 . . ?
C61 C64B H64F 109.5 . . ?
H64D C64B H64F 109.5 . . ?
H64E C64B H64F 109.5 . . ?
C67 C65 C66 108.6(8) . . ?
C67 C65 C53 111.1(7) . . ?
C66 C65 C53 111.9(7) . . ?
C67 C65 C68 108.8(8) . . ?
C66 C65 C68 108.6(8) . . ?
C53 C65 C68 107.7(7) . . ?
C65 C66 H66A 109.5 . . ?
C65 C66 H66B 109.5 . . ?
H66A C66 H66B 109.5 . . ?
C65 C66 H66C 109.5 . . ?
H66A C66 H66C 109.5 . . ?
H66B C66 H66C 109.5 . . ?
C65 C67 H67A 109.5 . . ?
C65 C67 H67B 109.5 . . ?
H67A C67 H67B 109.5 . . ?
C65 C67 H67C 109.5 . . ?
H67A C67 H67C 109.5 . . ?
H67B C67 H67C 109.5 . . ?
C65 C68 H68A 109.5 . . ?
C65 C68 H68B 109.5 . . ?
H68A C68 H68B 109.5 . . ?
C65 C68 H68C 109.5 . . ?
H68A C68 H68C 109.5 . . ?
H68B C68 H68C 109.5 . . ?
C55 C69 C71 109.8(6) . . ?
C55 C69 C70 111.8(6) . . ?
C71 C69 C70 110.2(6) . . ?
C55 C69 C72 112.0(6) . . ?
C71 C69 C72 106.3(6) . . ?
C70 C69 C72 106.5(7) . . ?
C69 C70 H70A 109.5 . . ?
C69 C70 H70B 109.5 . . ?
H70A C70 H70B 109.5 . . ?
C69 C70 H70C 109.5 . . ?
H70A C70 H70C 109.5 . . ?
H70B C70 H70C 109.5 . . ?
C69 C71 H71A 109.5 . . ?
C69 C71 H71B 109.5 . . ?
H71A C71 H71B 109.5 . . ?
C69 C71 H71C 109.5 . . ?
H71A C71 H71C 109.5 . . ?
H71B C71 H71C 109.5 . . ?
C69 C72 H72A 109.5 . . ?
C69 C72 H72B 109.5 . . ?
H72A C72 H72B 109.5 . . ?
C69 C72 H72C 109.5 . . ?
H72A C72 H72C 109.5 . . ?
H72B C72 H72C 109.5 . . ?
C74A C73A H73A 109.5 . . ?
C74A C73A H73B 109.5 . . ?
H73A C73A H73B 109.5 . . ?
C74A C73A H73C 109.5 . . ?
H73A C73A H73C 109.5 . . ?
H73B C73A H73C 109.5 . . ?
C73A C74A C75A 112.1(18) . . ?
C73A C74A H74A 109.2 . . ?
C75A C74A H74A 109.2 . . ?
C73A C74A H74B 109.2 . . ?
C75A C74A H74B 109.2 . . ?
H74A C74A H74B 107.9 . . ?
C76A C75A C74A 114.4(19) . . ?
C76A C75A H75A 108.6 . . ?
C74A C75A H75A 108.6 . . ?
C76A C75A H75B 108.6 . . ?
C74A C75A H75B 108.6 . . ?
H75A C75A H75B 107.6 . . ?
C75A C76A C77A 115.0(19) . . ?
C75A C76A H76A 108.5 . . ?
C77A C76A H76A 108.5 . . ?
C75A C76A H76B 108.5 . . ?
C77A C76A H76B 108.5 . . ?
H76A C76A H76B 107.5 . . ?
C78A C77A C76A 115.3(19) . . ?
C78A C77A H77A 108.5 . . ?
C76A C77A H77A 108.5 . . ?
C78A C77A H77B 108.5 . . ?
C76A C77A H77B 108.5 . . ?
H77A C77A H77B 107.5 . . ?
C77A C78A H78A 109.5 . . ?
C77A C78A H78B 109.5 . . ?
H78A C78A H78B 109.5 . . ?
C77A C78A H78C 109.5 . . ?
H78A C78A H78C 109.5 . . ?
H78B C78A H78C 109.5 . . ?
C74B C73B H73D 109.5 . . ?
C74B C73B H73E 109.5 . . ?
H73D C73B H73E 109.5 . . ?
C74B C73B H73F 109.5 . . ?
H73D C73B H73F 109.5 . . ?
H73E C73B H73F 109.5 . . ?
C73B C74B C75B 110(4) . . ?
C73B C74B H74C 109.6 . . ?
C75B C74B H74C 109.6 . . ?
C73B C74B H74D 109.6 . . ?
C75B C74B H74D 109.6 . . ?
H74C C74B H74D 108.2 . . ?
C76B C75B C74B 115(4) . . ?
C76B C75B H75C 108.6 . . ?
C74B C75B H75C 108.6 . . ?
C76B C75B H75D 108.6 . . ?
C74B C75B H75D 108.6 . . ?
H75C C75B H75D 107.6 . . ?
C75B C76B C77B 115(4) . . ?
C75B C76B H76C 108.4 . . ?
C77B C76B H76C 108.4 . . ?
C75B C76B H76D 108.4 . . ?
C77B C76B H76D 108.4 . . ?
H76C C76B H76D 107.5 . . ?
C78B C77B C76B 112(4) . . ?
C78B C77B H77C 109.2 . . ?
C76B C77B H77C 109.2 . . ?
C78B C77B H77D 109.2 . . ?
C76B C77B H77D 109.2 . . ?
H77C C77B H77D 107.9 . . ?
C77B C78B H78D 109.5 . . ?
C77B C78B H78E 109.5 . . ?
H78D C78B H78E 109.5 . . ?
C77B C78B H78F 109.5 . . ?
H78D C78B H78F 109.5 . . ?
H78E C78B H78F 109.5 . . ?

loop_
_geom_bond_atom_site_label_1
_geom_bond_atom_site_label_2
_geom_bond_distance
_geom_bond_site_symmetry_2
_geom_bond_publ_flag
Mn1 O4 2.021(5) . ?
Mn1 O3 2.110(5) . ?
Mn1 O1 2.160(4) . ?
Mn1 N4 2.179(6) . ?
Mn1 N3 2.220(6) . ?
Mn1 Mn2 3.1957(14) . ?
Mn2 O2 2.023(5) . ?
Mn2 O1 2.105(5) . ?
Mn2 O3 2.152(5) . ?
Mn2 N2 2.168(6) . ?
Mn2 N1 2.239(6) . ?
O1 C1 1.323(8) . ?
O2 C20 1.303(8) . ?
O3 C37 1.342(8) . ?
O4 C56 1.284(8) . ?
N1 C7 1.240(9) . ?
N1 C8A 1.476(19) . ?
N1 C8B 1.49(3) . ?
N2 C14 1.273(9) . ?
N2 C13A 1.512(14) . ?
N2 C13B 1.55(2) . ?
N3 C43 1.263(9) . ?
N3 C44B 1.47(3) . ?
N3 C44A 1.494(17) . ?
N4 C50 1.262(10) . ?
N4 C49A 1.507(14) . ?
N4 C49B 1.56(2) . ?
C1 C2 1.430(9) . ?
C1 C6 1.432(9) . ?
C2 C3 1.377(10) . ?
C2 C21 1.539(10) . ?
C3 C4 1.395(10) . ?
C3 H3 0.9500 . ?
C4 C5 1.394(10) . ?
C4 C25 1.510(10) . ?
C5 C6 1.393(10) . ?
C5 H5 0.9500 . ?
C6 C7 1.466(9) . ?
C7 H7 0.9500 . ?
C8A C9A 1.41(3) . ?
C8A C13A 1.46(2) . ?
C8A H8A 1.0000 . ?
C9A C10A 1.47(3) . ?
C9A H9A1 0.9900 . ?
C9A H9A2 0.9900 . ?
C10A C11A 1.53(2) . ?
C10A H10A 0.9900 . ?
C10A H10B 0.9900 . ?
C11A C12 1.509(15) . ?
C11A H11A 0.9900 . ?
C11A H11B 0.9900 . ?
C8B C13B 1.26(3) . ?
C8B C9B 1.60(4) . ?
C8B H8B 1.0000 . ?
C9B C10B 1.55(4) . ?
C9B H9B1 0.9900 . ?
C9B H9B2 0.9900 . ?
C10B C11B 1.52(3) . ?
C10B H10C 0.9900 . ?
C10B H10D 0.9900 . ?
C11B C12 1.55(2) . ?
C11B H11C 0.9900 . ?
C11B H11D 0.9900 . ?
C12 C13A 1.449(14) . ?
C12 C13B 1.53(2) . ?
C12 H12A 0.9900 . ?
C12 H12B 0.9900 . ?
C13A H13A 1.0000 . ?
C13B H13B 1.0000 . ?
C14 C15 1.445(10) . ?
C14 H14 0.9500 . ?
C15 C16 1.408(10) . ?
C15 C20 1.434(10) . ?
C16 C17 1.371(10) . ?
C16 H16 0.9500 . ?
C17 C18 1.406(10) . ?
C17 C29 1.526(10) . ?
C18 C19 1.371(10) . ?
C18 H18 0.9500 . ?
C19 C20 1.444(10) . ?
C19 C33 1.535(9) . ?
C21 C22 1.529(10) . ?
C21 C24 1.529(10) . ?
C21 C23 1.530(10) . ?
C22 H22A 0.9800 . ?
C22 H22B 0.9800 . ?
C22 H22C 0.9800 . ?
C23 H23A 0.9800 . ?
C23 H23B 0.9800 . ?
C23 H23C 0.9800 . ?
C24 H24A 0.9800 . ?
C24 H24B 0.9800 . ?
C24 H24C 0.9800 . ?
C25 C26 1.527(11) . ?
C25 C27 1.537(12) . ?
C25 C28 1.551(12) . ?
C26 H26A 0.9800 . ?
C26 H26B 0.9800 . ?
C26 H26C 0.9800 . ?
C27 H27A 0.9800 . ?
C27 H27B 0.9800 . ?
C27 H27C 0.9800 . ?
C28 H28A 0.9800 . ?
C28 H28B 0.9800 . ?
C28 H28C 0.9800 . ?
C29 C31 1.522(11) . ?
C29 C30 1.529(11) . ?
C29 C32 1.544(11) . ?
C30 H30A 0.9800 . ?
C30 H30B 0.9800 . ?
C30 H30C 0.9800 . ?
C31 H31A 0.9800 . ?
C31 H31B 0.9800 . ?
C31 H31C 0.9800 . ?
C32 H32A 0.9800 . ?
C32 H32B 0.9800 . ?
C32 H32C 0.9800 . ?
C33 C36 1.525(10) . ?
C33 C34 1.548(10) . ?
C33 C35 1.550(10) . ?
C34 H34A 0.9800 . ?
C34 H34B 0.9800 . ?
C34 H34C 0.9800 . ?
C35 H35A 0.9800 . ?
C35 H35B 0.9800 . ?
C35 H35C 0.9800 . ?
C36 H36A 0.9800 . ?
C36 H36B 0.9800 . ?
C36 H36C 0.9800 . ?
C37 C38 1.407(10) . ?
C37 C42 1.431(10) . ?
C38 C39 1.391(10) . ?
C38 C57 1.542(11) . ?
C39 C40 1.395(11) . ?
C39 H39 0.9500 . ?
C40 C41 1.362(11) . ?
C40 C61 1.543(11) . ?
C41 C42 1.409(10) . ?
C41 H41 0.9500 . ?
C42 C43 1.452(10) . ?
C43 H43 0.9500 . ?
C44A C49A 1.44(2) . ?
C44A C45 1.519(16) . ?
C44A H44A 1.0000 . ?
C44B C45 1.47(2) . ?
C44B C49B 1.57(3) . ?
C44B H44B 1.0000 . ?
C45 C46B 1.44(3) . ?
C45 C46A 1.531(18) . ?
C45 H45A 0.9900 . ?
C45 H45B 0.9900 . ?
C46A C47A 1.44(2) . ?
C46A H46A 0.9900 . ?
C46A H46B 0.9900 . ?
C47A C48A 1.51(3) . ?
C47A H47A 0.9900 . ?
C47A H47B 0.9900 . ?
C48A C49A 1.45(3) . ?
C48A H48A 0.9900 . ?
C48A H48B 0.9900 . ?
C49A H49A 1.0000 . ?
C46B C47B 1.60(3) . ?
C46B H46C 0.9900 . ?
C46B H46D 0.9900 . ?
C47B C48B 1.56(5) . ?
C47B H47C 0.9900 . ?
C47B H47D 0.9900 . ?
C48B C49B 1.62(5) . ?
C48B H48C 0.9900 . ?
C48B H48D 0.9900 . ?
C49B H49B 1.0000 . ?
C50 C51 1.455(10) . ?
C50 H50 0.9500 . ?
C51 C52 1.409(10) . ?
C51 C56 1.431(10) . ?
C52 C53 1.368(10) . ?
C52 H52 0.9500 . ?
C53 C54 1.401(10) . ?
C53 C65 1.545(10) . ?
C54 C55 1.362(10) . ?
C54 H54 0.9500 . ?
C55 C56 1.465(10) . ?
C55 C69 1.528(10) . ?
C57 C58 1.523(11) . ?
C57 C60 1.527(10) . ?
C57 C59 1.530(10) . ?
C58 H58A 0.9800 . ?
C58 H58B 0.9800 . ?
C58 H58C 0.9800 . ?
C59 H59A 0.9800 . ?
C59 H59B 0.9800 . ?
C59 H59C 0.9800 . ?
C60 H60A 0.9800 . ?
C60 H60B 0.9800 . ?
C60 H60C 0.9800 . ?
C61 C63A 1.32(2) . ?
C61 C62B 1.48(3) . ?
C61 C64B 1.53(2) . ?
C61 C62A 1.54(2) . ?
C61 C63B 1.68(2) . ?
C61 C64A 1.71(2) . ?
C62A H62A 0.9800 . ?
C62A H62B 0.9800 . ?
C62A H62C 0.9800 . ?
C63A H63A 0.9800 . ?
C63A H63B 0.9800 . ?
C63A H63C 0.9800 . ?
C64A H64A 0.9800 . ?
C64A H64B 0.9800 . ?
C64A H64C 0.9800 . ?
C62B H62D 0.9800 . ?
C62B H62E 0.9800 . ?
C62B H62F 0.9800 . ?
C63B H63D 0.9800 . ?
C63B H63E 0.9800 . ?
C63B H63F 0.9800 . ?
C64B H64D 0.9800 . ?
C64B H64E 0.9800 . ?
C64B H64F 0.9800 . ?
C65 C67 1.517(13) . ?
C65 C66 1.524(12) . ?
C65 C68 1.551(13) . ?
C66 H66A 0.9800 . ?
C66 H66B 0.9800 . ?
C66 H66C 0.9800 . ?
C67 H67A 0.9800 . ?
C67 H67B 0.9800 . ?
C67 H67C 0.9800 . ?
C68 H68A 0.9800 . ?
C68 H68B 0.9800 . ?
C68 H68C 0.9800 . ?
C69 C71 1.536(11) . ?
C69 C70 1.537(11) . ?
C69 C72 1.554(10) . ?
C70 H70A 0.9800 . ?
C70 H70B 0.9800 . ?
C70 H70C 0.9800 . ?
C71 H71A 0.9800 . ?
C71 H71B 0.9800 . ?
C71 H71C 0.9800 . ?
C72 H72A 0.9800 . ?
C72 H72B 0.9800 . ?
C72 H72C 0.9800 . ?
C73A C74A 1.52(3) . ?
C73A H73A 0.9800 . ?
C73A H73B 0.9800 . ?
C73A H73C 0.9800 . ?
C74A C75A 1.54(3) . ?
C74A H74A 0.9900 . ?
C74A H74B 0.9900 . ?
C75A C76A 1.40(3) . ?
C75A H75A 0.9900 . ?
C75A H75B 0.9900 . ?
C76A C77A 1.59(3) . ?
C76A H76A 0.9900 . ?
C76A H76B 0.9900 . ?
C77A C78A 1.48(3) . ?
C77A H77A 0.9900 . ?
C77A H77B 0.9900 . ?
C78A H78A 0.9800 . ?
C78A H78B 0.9800 . ?
C78A H78C 0.9800 . ?
C73B C74B 1.31(6) . ?
C73B H73D 0.9800 . ?
C73B H73E 0.9800 . ?
C73B H73F 0.9800 . ?
C74B C75B 1.53(6) . ?
C74B H74C 0.9900 . ?
C74B H74D 0.9900 . ?
C75B C76B 1.47(5) . ?
C75B H75C 0.9900 . ?
C75B H75D 0.9900 . ?
C76B C77B 1.55(6) . ?
C76B H76C 0.9900 . ?
C76B H76D 0.9900 . ?
C77B C78B 1.54(6) . ?
C77B H77C 0.9900 . ?
C77B H77D 0.9900 . ?
C78B H78D 0.9800 . ?
C78B H78E 0.9800 . ?
C78B H78F 0.9800 . ?

loop_
_geom_torsion_atom_site_label_1
_geom_torsion_atom_site_label_2
_geom_torsion_atom_site_label_3
_geom_torsion_atom_site_label_4
_geom_torsion
_geom_torsion_site_symmetry_1
_geom_torsion_site_symmetry_2
_geom_torsion_site_symmetry_3
_geom_torsion_site_symmetry_4
_geom_torsion_publ_flag
Mn2 O1 C1 C2 -134.2(5) . . . . ?
Mn1 O1 C1 C2 97.5(7) . . . . ?
Mn2 O1 C1 C6 44.2(8) . . . . ?
Mn1 O1 C1 C6 -84.1(7) . . . . ?
O1 C1 C2 C3 -174.0(6) . . . . ?
C6 C1 C2 C3 7.6(10) . . . . ?
O1 C1 C2 C21 5.0(10) . . . . ?
C6 C1 C2 C21 -173.4(6) . . . . ?
C1 C2 C3 C4 -1.5(11) . . . . ?
C21 C2 C3 C4 179.5(7) . . . . ?
C2 C3 C4 C5 -2.6(12) . . . . ?
C2 C3 C4 C25 -179.8(7) . . . . ?
C3 C4 C5 C6 0.2(11) . . . . ?
C25 C4 C5 C6 177.3(7) . . . . ?
C4 C5 C6 C1 6.3(11) . . . . ?
C4 C5 C6 C7 -171.1(7) . . . . ?
O1 C1 C6 C5 171.5(6) . . . . ?
C2 C1 C6 C5 -10.1(10) . . . . ?
O1 C1 C6 C7 -11.4(10) . . . . ?
C2 C1 C6 C7 167.0(6) . . . . ?
C8A N1 C7 C6 179.1(9) . . . . ?
C8B N1 C7 C6 -162.7(11) . . . . ?
Mn2 N1 C7 C6 -0.9(10) . . . . ?
C5 C6 C7 N1 166.8(7) . . . . ?
C1 C6 C7 N1 -10.5(11) . . . . ?
C7 N1 C8A C9A -15.0(17) . . . . ?
Mn2 N1 C8A C9A 165.0(12) . . . . ?
C7 N1 C8A C13A 165.5(10) . . . . ?
Mn2 N1 C8A C13A -14.6(14) . . . . ?
C13A C8A C9A C10A -21(2) . . . . ?
N1 C8A C9A C10A 159.8(13) . . . . ?
C8A C9A C10A C11A 30(2) . . . . ?
C9A C10A C11A C12 -40.7(18) . . . . ?
C7 N1 C8B C13B 146(2) . . . . ?
Mn2 N1 C8B C13B -18(3) . . . . ?
C7 N1 C8B C9B -37(2) . . . . ?
Mn2 N1 C8B C9B 158.8(14) . . . . ?
C13B C8B C9B C10B 27(3) . . . . ?
N1 C8B C9B C10B -150(2) . . . . ?
C8B C9B C10B C11B -42(3) . . . . ?
C9B C10B C11B C12 62(2) . . . . ?
C10A C11A C12 C13A 42.4(15) . . . . ?
C10B C11B C12 C13B -57.4(19) . . . . ?
C11A C12 C13A C8A -33.6(17) . . . . ?
C11A C12 C13A N2 -172.5(10) . . . . ?
C9A C8A C13A C12 22(2) . . . . ?
N1 C8A C13A C12 -158.0(11) . . . . ?
C9A C8A C13A N2 164.3(12) . . . . ?
N1 C8A C13A N2 -16.1(17) . . . . ?
C14 N2 C13A C12 -5.9(17) . . . . ?
Mn2 N2 C13A C12 -177.5(9) . . . . ?
C14 N2 C13A C8A -148.0(11) . . . . ?
Mn2 N2 C13A C8A 40.4(13) . . . . ?
N1 C8B C13B C12 149.5(17) . . . . ?
C9B C8B C13B C12 -27(3) . . . . ?
N1 C8B C13B N2 13(3) . . . . ?
C9B C8B C13B N2 -164.2(17) . . . . ?
C11B C12 C13B C8B 41(3) . . . . ?
C11B C12 C13B N2 177.6(13) . . . . ?
C14 N2 C13B C8B -161.1(17) . . . . ?
Mn2 N2 C13B C8B 0(2) . . . . ?
C14 N2 C13B C12 56.7(17) . . . . ?
Mn2 N2 C13B C12 -142.5(10) . . . . ?
C13A N2 C14 C15 -174.5(10) . . . . ?
C13B N2 C14 C15 154.7(11) . . . . ?
Mn2 N2 C14 C15 -4.2(12) . . . . ?
N2 C14 C15 C16 179.9(8) . . . . ?
N2 C14 C15 C20 -5.3(13) . . . . ?
C20 C15 C16 C17 1.6(11) . . . . ?
C14 C15 C16 C17 176.5(7) . . . . ?
C15 C16 C17 C18 2.4(11) . . . . ?
C15 C16 C17 C29 -175.5(7) . . . . ?
C16 C17 C18 C19 -3.4(11) . . . . ?
C29 C17 C18 C19 174.5(7) . . . . ?
C17 C18 C19 C20 0.3(12) . . . . ?
C17 C18 C19 C33 -176.3(7) . . . . ?
Mn2 O2 C20 C15 18.5(10) . . . . ?
Mn2 O2 C20 C19 -163.4(5) . . . . ?
C16 C15 C20 O2 173.5(6) . . . . ?
C14 C15 C20 O2 -1.1(11) . . . . ?
C16 C15 C20 C19 -4.6(10) . . . . ?
C14 C15 C20 C19 -179.2(7) . . . . ?
C18 C19 C20 O2 -174.5(6) . . . . ?
C33 C19 C20 O2 2.1(10) . . . . ?
C18 C19 C20 C15 3.7(10) . . . . ?
C33 C19 C20 C15 -179.7(6) . . . . ?
C3 C2 C21 C22 -123.3(7) . . . . ?
C1 C2 C21 C22 57.8(9) . . . . ?
C3 C2 C21 C24 -5.9(9) . . . . ?
C1 C2 C21 C24 175.2(6) . . . . ?
C3 C2 C21 C23 113.8(8) . . . . ?
C1 C2 C21 C23 -65.1(9) . . . . ?
C5 C4 C25 C26 144.3(8) . . . . ?
C3 C4 C25 C26 -38.7(11) . . . . ?
C5 C4 C25 C27 22.1(11) . . . . ?
C3 C4 C25 C27 -160.8(8) . . . . ?
C5 C4 C25 C28 -96.9(9) . . . . ?
C3 C4 C25 C28 80.2(9) . . . . ?
C16 C17 C29 C31 -125.0(8) . . . . ?
C18 C17 C29 C31 57.2(10) . . . . ?
C16 C17 C29 C30 -3.3(11) . . . . ?
C18 C17 C29 C30 178.9(7) . . . . ?
C16 C17 C29 C32 115.8(8) . . . . ?
C18 C17 C29 C32 -62.0(9) . . . . ?
C18 C19 C33 C36 109.5(8) . . . . ?
C20 C19 C33 C36 -67.1(8) . . . . ?
C18 C19 C33 C34 -10.2(10) . . . . ?
C20 C19 C33 C34 173.3(7) . . . . ?
C18 C19 C33 C35 -128.7(7) . . . . ?
C20 C19 C33 C35 54.7(9) . . . . ?
Mn1 O3 C37 C38 -143.0(5) . . . . ?
Mn2 O3 C37 C38 91.5(7) . . . . ?
Mn1 O3 C37 C42 39.3(8) . . . . ?
Mn2 O3 C37 C42 -86.3(7) . . . . ?
O3 C37 C38 C39 -166.9(6) . . . . ?
C42 C37 C38 C39 10.9(10) . . . . ?
O3 C37 C38 C57 16.4(10) . . . . ?
C42 C37 C38 C57 -165.8(6) . . . . ?
C37 C38 C39 C40 -3.7(12) . . . . ?
C57 C38 C39 C40 173.0(7) . . . . ?
C38 C39 C40 C41 -4.5(12) . . . . ?
C38 C39 C40 C61 175.2(8) . . . . ?
C39 C40 C41 C42 5.5(12) . . . . ?
C61 C40 C41 C42 -174.3(8) . . . . ?
C40 C41 C42 C37 1.7(11) . . . . ?
C40 C41 C42 C43 -179.4(7) . . . . ?
O3 C37 C42 C41 167.7(6) . . . . ?
C38 C37 C42 C41 -10.1(10) . . . . ?
O3 C37 C42 C43 -11.1(10) . . . . ?
C38 C37 C42 C43 171.1(6) . . . . ?
C44B N3 C43 C42 166.7(12) . . . . ?
C44A N3 C43 C42 -170.2(9) . . . . ?
Mn1 N3 C43 C42 -4.4(10) . . . . ?
C41 C42 C43 N3 174.8(7) . . . . ?
C37 C42 C43 N3 -6.4(12) . . . . ?
C43 N3 C44A C49A 178.9(10) . . . . ?
Mn1 N3 C44A C49A 11.4(13) . . . . ?
C43 N3 C44A C45 -40.0(14) . . . . ?
Mn1 N3 C44A C45 152.6(8) . . . . ?
C43 N3 C44B C45 5(2) . . . . ?
Mn1 N3 C44B C45 177.6(12) . . . . ?
C43 N3 C44B C49B 127.7(14) . . . . ?
Mn1 N3 C44B C49B -60.1(16) . . . . ?
N3 C44B C45 C46B 177.8(14) . . . . ?
C49B C44B C45 C46B 59(2) . . . . ?
C49A C44A C45 C46A -39.0(16) . . . . ?
N3 C44A C45 C46A -178.2(10) . . . . ?
C44A C45 C46A C47A 37.2(16) . . . . ?
C45 C46A C47A C48A -42.3(19) . . . . ?
C46A C47A C48A C49A 49(3) . . . . ?
N3 C44A C49A C48A -172.6(14) . . . . ?
C45 C44A C49A C48A 47.6(19) . . . . ?
N3 C44A C49A N4 -42.3(15) . . . . ?
C45 C44A C49A N4 177.9(10) . . . . ?
C47A C48A C49A C44A -52(3) . . . . ?
C47A C48A C49A N4 -175.9(16) . . . . ?
Mn1 N4 C49A C44A 54.5(12) . . . . ?
Mn1 N4 C49A C48A -178.6(16) . . . . ?
C44B C45 C46B C47B -56(2) . . . . ?
C45 C46B C47B C48B 57(3) . . . . ?
C46B C47B C48B C49B -55(3) . . . . ?
C50 N4 C49B C44B 175.5(13) . . . . ?
Mn1 N4 C49B C44B -27.6(18) . . . . ?
C50 N4 C49B C48B 56(2) . . . . ?
Mn1 N4 C49B C48B -146.9(15) . . . . ?
C45 C44B C49B N4 -176.6(14) . . . . ?
N3 C44B C49B N4 54.8(19) . . . . ?
C45 C44B C49B C48B -60(3) . . . . ?
N3 C44B C49B C48B 171(2) . . . . ?
C47B C48B C49B N4 171.1(17) . . . . ?
C47B C48B C49B C44B 56(3) . . . . ?
C49B N4 C50 C51 152.0(12) . . . . ?
Mn1 N4 C50 C51 -2.2(13) . . . . ?
N4 C50 C51 C52 177.3(8) . . . . ?
N4 C50 C51 C56 -8.4(13) . . . . ?
C56 C51 C52 C53 -1.0(11) . . . . ?
C50 C51 C52 C53 173.3(7) . . . . ?
C51 C52 C53 C54 2.6(11) . . . . ?
C51 C52 C53 C65 -176.4(7) . . . . ?
C52 C53 C54 C55 -1.5(12) . . . . ?
C65 C53 C54 C55 177.5(7) . . . . ?
C53 C54 C55 C56 -1.2(11) . . . . ?
C53 C54 C55 C69 -178.9(7) . . . . ?
Mn1 O4 C56 C51 16.3(10) . . . . ?
Mn1 O4 C56 C55 -166.2(5) . . . . ?
C52 C51 C56 O4 176.0(7) . . . . ?
C50 C51 C56 O4 2.0(11) . . . . ?
C52 C51 C56 C55 -1.6(10) . . . . ?
C50 C51 C56 C55 -175.7(7) . . . . ?
C54 C55 C56 O4 -175.1(6) . . . . ?
C69 C55 C56 O4 2.7(10) . . . . ?
C54 C55 C56 C51 2.6(10) . . . . ?
C69 C55 C56 C51 -179.6(6) . . . . ?
C39 C38 C57 C58 -127.5(8) . . . . ?
C37 C38 C57 C58 49.1(9) . . . . ?
C39 C38 C57 C60 -8.9(10) . . . . ?
C37 C38 C57 C60 167.7(7) . . . . ?
C39 C38 C57 C59 110.6(8) . . . . ?
C37 C38 C57 C59 -72.9(9) . . . . ?
C41 C40 C61 C63A -5.8(17) . . . . ?
C39 C40 C61 C63A 174.5(13) . . . . ?
C41 C40 C61 C62B -165.3(12) . . . . ?
C39 C40 C61 C62B 14.9(16) . . . . ?
C41 C40 C61 C64B 63.5(14) . . . . ?
C39 C40 C61 C64B -116.2(12) . . . . ?
C41 C40 C61 C62A -141.2(12) . . . . ?
C39 C40 C61 C62A 39.1(15) . . . . ?
C41 C40 C61 C63B -47.5(13) . . . . ?
C39 C40 C61 C63B 132.8(11) . . . . ?
C41 C40 C61 C64A 115.3(11) . . . . ?
C39 C40 C61 C64A -64.4(12) . . . . ?
C52 C53 C65 C67 -123.2(9) . . . . ?
C54 C53 C65 C67 57.9(10) . . . . ?
C52 C53 C65 C66 -1.6(12) . . . . ?
C54 C53 C65 C66 179.4(8) . . . . ?
C52 C53 C65 C68 117.7(9) . . . . ?
C54 C53 C65 C68 -61.2(10) . . . . ?
C54 C55 C69 C71 111.2(8) . . . . ?
C56 C55 C69 C71 -66.5(8) . . . . ?
C54 C55 C69 C70 -126.1(7) . . . . ?
C56 C55 C69 C70 56.1(9) . . . . ?
C54 C55 C69 C72 -6.6(10) . . . . ?
C56 C55 C69 C72 175.7(7) . . . . ?
C73A C74A C75A C76A 178(2) . . . . ?
C74A C75A C76A C77A 175.9(19) . . . . ?
C75A C76A C77A C78A -167(2) . . . . ?
C73B C74B C75B C76B -176(4) . . . . ?
C74B C75B C76B C77B 169(4) . . . . ?
C75B C76B C77B C78B 167(4) . . . . ?
